data_4003573
loop_
_publ_author_name
'Yamaguchi, Yuji'
'Kojiguchi, Yuka'
'Kawata, So'
'Mori, Tatsuya'
'Okamoto, Kazuo'
'Tsutsui, Masanori'
'Koganezawa, Tomoyuki'
'Katagiri, Hiroshi'
'Yasuda, Takuma'

_publ_section_title
;
 Solution-Processable Organic Semiconductors Featuring S-Shaped
 Dinaphthothienothiophene (S-DNTT): Effects of Alkyl Chain Length on
 Self-Organization and Carrier Transport Properties
;
_journal_name_full 'Chemistry of Materials'
_journal_paper_doi 10.1021/acs.chemmater.0c01740
_journal_year 2020
_chemical_formula_moiety 'C42 H52 S2'
_chemical_formula_sum 'C42 H52 S2'
_chemical_formula_weight 620.95
_chemical_name_common S-DNTT-10
_space_group_crystal_system triclinic
_space_group_IT_number 2
_space_group_name_Hall '-P 1'
_space_group_name_H-M_alt 'P -1'
_atom_sites_solution_hydrogens geom
_atom_sites_solution_primary direct
_atom_sites_solution_secondary difmap
_audit_creation_method SHELXL-2014/7
_cell_angle_alpha 78.016(5)
_cell_angle_beta 70.544(4)
_cell_angle_gamma 82.611(4)
_cell_formula_units_Z 1
_cell_length_a 7.7947(3)
_cell_length_b 10.8375(7)
_cell_length_c 11.0524(5)
_cell_measurement_reflns_used 3815
_cell_measurement_temperature 173
_cell_measurement_theta_max 30.3910
_cell_measurement_theta_min 2.0100
_cell_volume 859.36(8)
_computing_cell_refinement 'CrysAlisPro 1.171.38.43 (Rigaku OD, 2015)'
_computing_data_collection 'CrysAlisPro 1.171.38.43 (Rigaku OD, 2015)'
_computing_data_reduction 'CrysAlisPro 1.171.38.43 (Rigaku OD, 2015)'
_computing_molecular_graphics 'ORTEP-3 for Windows (Farrugia, 2012)'
_computing_publication_material 'Yadokari-XG (Wakita, Nemoto et al., 2009)'
_computing_structure_refinement 'SHELXL-2014 (Sheldrick, 2015)'
_computing_structure_solution 'SHELXS (Sheldrick, 2015)'
_diffrn_ambient_temperature 173
_diffrn_detector_area_resol_mean 28.5714
_diffrn_measured_fraction_theta_full 0.996
_diffrn_measured_fraction_theta_max 0.991
_diffrn_measurement_device_type 'Rigaku Saturn 70 CCD area detector'
_diffrn_measurement_method \w
_diffrn_radiation_type MoK\a
_diffrn_radiation_wavelength 0.71073
_diffrn_reflns_av_R_equivalents 0.0515
_diffrn_reflns_av_unetI/netI 0.0553
_diffrn_reflns_Laue_measured_fraction_full 0.996
_diffrn_reflns_Laue_measured_fraction_max 0.991
_diffrn_reflns_limit_h_max 10
_diffrn_reflns_limit_h_min -10
_diffrn_reflns_limit_k_max 14
_diffrn_reflns_limit_k_min -14
_diffrn_reflns_limit_l_max 14
_diffrn_reflns_limit_l_min -14
_diffrn_reflns_number 11715
_diffrn_reflns_point_group_measured_fraction_full 0.996
_diffrn_reflns_point_group_measured_fraction_max 0.991
_diffrn_reflns_theta_full 25.242
_diffrn_reflns_theta_max 27.500
_diffrn_reflns_theta_min 2.510
_diffrn_source 'Rotating Anode'
_exptl_absorpt_coefficient_mu 0.184
_exptl_absorpt_correction_T_max 1.00000
_exptl_absorpt_correction_T_min 0.61696
_exptl_absorpt_correction_type multi-scan
_exptl_absorpt_process_details
;
CrysAlisPro 1.171.38.43 (Rigaku Oxford Diffraction, 2015)
Empirical absorption correction using spherical harmonics,
 implemented in SCALE3 ABSPACK scaling algorithm.
;
_exptl_crystal_colour Colorless
_exptl_crystal_density_diffrn 1.200
_exptl_crystal_description Prism
_exptl_crystal_F_000 336
_exptl_crystal_size_max 0.150
_exptl_crystal_size_mid 0.100
_exptl_crystal_size_min 0.050
_refine_diff_density_max 0.424
_refine_diff_density_min -0.282
_refine_diff_density_rms 0.067
_refine_ls_extinction_method none
_refine_ls_goodness_of_fit_ref 1.065
_refine_ls_hydrogen_treatment constr
_refine_ls_matrix_type full
_refine_ls_number_parameters 200
_refine_ls_number_reflns 3900
_refine_ls_number_restraints 0
_refine_ls_restrained_S_all 1.065
_refine_ls_R_factor_all 0.0799
_refine_ls_R_factor_gt 0.0561
_refine_ls_shift/su_max 0.000
_refine_ls_shift/su_mean 0.000
_refine_ls_structure_factor_coef Fsqd
_refine_ls_weighting_details 'w=1/[\s^2^(Fo^2^)+(0.0656P)^2^+0.1021P] where P=(Fo^2^+2Fc^2^)/3'
_refine_ls_weighting_scheme calc
_refine_ls_wR_factor_gt 0.1229
_refine_ls_wR_factor_ref 0.1351
_reflns_Friedel_coverage 0.000
_reflns_number_gt 2978
_reflns_number_total 3900
_reflns_threshold_expression 'I > 2\s(I)'
_cod_data_source_file cm0c01740_si_005.cif
_cod_data_source_block S-DNTT-10
_cod_database_code 4003573
_shelx_shelxl_version_number 2014/7
_shelx_space_group_comment
;
The symmetry employed for this shelxl refinement is uniquely defined
by the following loop, which should always be used as a source of
symmetry information in preference to the above space-group names.
They are only intended as comments.
;
_shelx_estimated_absorpt_t_min 0.973
_shelx_estimated_absorpt_t_max 0.991
_oxdiff_exptl_absorpt_empirical_full_min 0.826
_oxdiff_exptl_absorpt_empirical_full_max 1.242
_oxdiff_exptl_absorpt_empirical_details
;
Empirical correction (ABSPACK) includes:
- Absorption correction using spherical harmonics
- Frame scaling
- Detector area scaling
;

loop_
_space_group_symop_operation_xyz
'x, y, z'
'-x, -y, -z'

loop_
_atom_site_label
_atom_site_type_symbol
_atom_site_fract_x
_atom_site_fract_y
_atom_site_fract_z
_atom_site_U_iso_or_equiv
_atom_site_adp_type
_atom_site_occupancy
_atom_site_site_symmetry_order
_atom_site_calc_flag
_atom_site_refinement_flags_posn
_atom_site_refinement_flags_adp
_atom_site_refinement_flags_occupancy
_atom_site_disorder_assembly
_atom_site_disorder_group
S1 S 0.74743(7) 0.39319(5) -0.01136(5) 0.02505(16) Uani 1 1 d . . . . .
C1 C 0.5557(2) 0.49457(17) 0.03860(17) 0.0199(4) Uani 1 1 d . . . . .
C2 C 0.4900(2) 0.56872(17) 0.14050(17) 0.0207(4) Uani 1 1 d . . . . .
C3 C 0.3250(2) 0.63508(18) 0.13624(17) 0.0216(4) Uani 1 1 d . . . . .
C4 C 0.2298(3) 0.71448(18) 0.22601(18) 0.0257(4) Uani 1 1 d . . . . .
H4 H 0.1176 0.7581 0.2218 0.031 Uiso 1 1 calc R U . . .
C5 C 0.3019(3) 0.72804(19) 0.32002(19) 0.0268(5) Uani 1 1 d . . . . .
H5 H 0.2387 0.7824 0.3803 0.032 Uiso 1 1 calc R U . . .
C6 C 0.5413(3) 0.67673(18) 0.42775(18) 0.0233(4) Uani 1 1 d . . . . .
H6 H 0.4762 0.7305 0.4882 0.028 Uiso 1 1 calc R U . . .
C7 C 0.7025(3) 0.61487(18) 0.43804(17) 0.0231(4) Uani 1 1 d . . . . .
C8 C 0.7975(3) 0.53603(19) 0.34662(18) 0.0256(4) Uani 1 1 d . . . . .
H8 H 0.9097 0.4933 0.3521 0.031 Uiso 1 1 calc R U . . .
C9 C 0.7329(3) 0.51919(18) 0.25008(18) 0.0243(4) Uani 1 1 d . . . . .
H9 H 0.8001 0.4651 0.1906 0.029 Uiso 1 1 calc R U . . .
C10 C 0.5661(2) 0.58231(17) 0.23891(17) 0.0206(4) Uani 1 1 d . . . . .
C11 C 0.4690(3) 0.66268(17) 0.32937(17) 0.0218(4) Uani 1 1 d . . . . .
C12 C 0.7839(3) 0.62629(19) 0.54199(18) 0.0243(4) Uani 1 1 d . . . . .
H12 H 0.9100 0.6525 0.4975 0.029 Uiso 1 1 calc R U . . .
H12A H 0.7924 0.5411 0.5943 0.029 Uiso 1 1 calc R U . . .
C13 C 0.6857(3) 0.71680(19) 0.63596(18) 0.0253(4) Uani 1 1 d . . . . .
H13 H 0.5610 0.6898 0.6851 0.030 Uiso 1 1 calc R U . . .
H13A H 0.6750 0.8028 0.5858 0.030 Uiso 1 1 calc R U . . .
C14 C 0.7878(3) 0.7199(2) 0.73160(18) 0.0273(5) Uani 1 1 d . . . . .
H14 H 0.7960 0.6337 0.7820 0.033 Uiso 1 1 calc R U . . .
H14A H 0.9136 0.7437 0.6812 0.033 Uiso 1 1 calc R U . . .
C15 C 0.7010(3) 0.8109(2) 0.82710(19) 0.0290(5) Uani 1 1 d . . . . .
H15 H 0.5728 0.7907 0.8745 0.035 Uiso 1 1 calc R U . . .
H15A H 0.7004 0.8983 0.7778 0.035 Uiso 1 1 calc R U . . .
C16 C 0.8030(3) 0.80356(19) 0.92598(18) 0.0274(5) Uani 1 1 d . . . . .
H16 H 0.8021 0.7162 0.9756 0.033 Uiso 1 1 calc R U . . .
H16A H 0.9316 0.8220 0.8780 0.033 Uiso 1 1 calc R U . . .
C17 C 0.7214(3) 0.8950(2) 1.02200(19) 0.0294(5) Uani 1 1 d . . . . .
H17 H 0.5924 0.8771 1.0697 0.035 Uiso 1 1 calc R U . . .
H17A H 0.7235 0.9825 0.9727 0.035 Uiso 1 1 calc R U . . .
C18 C 0.8237(3) 0.88533(19) 1.12038(18) 0.0263(4) Uani 1 1 d . . . . .
H18 H 0.8183 0.7983 1.1710 0.032 Uiso 1 1 calc R U . . .
H18A H 0.9535 0.9001 1.0721 0.032 Uiso 1 1 calc R U . . .
C19 C 0.7500(3) 0.97759(19) 1.21476(19) 0.0281(5) Uani 1 1 d . . . . .
H19 H 0.6206 0.9624 1.2638 0.034 Uiso 1 1 calc R U . . .
H19A H 0.7547 1.0647 1.1644 0.034 Uiso 1 1 calc R U . . .
C20 C 0.8547(3) 0.96731(19) 1.31169(19) 0.0283(5) Uani 1 1 d . . . . .
H20 H 0.8489 0.8805 1.3628 0.034 Uiso 1 1 calc R U . . .
H20A H 0.9843 0.9817 1.2627 0.034 Uiso 1 1 calc R U . . .
C21 C 0.7809(3) 1.0612(2) 1.4055(2) 0.0386(6) Uani 1 1 d . . . . .
H21 H 0.7854 1.1475 1.3557 0.058 Uiso 1 1 calc R U . . .
H21A H 0.8556 1.0518 1.4632 0.058 Uiso 1 1 calc R U . . .
H21B H 0.6545 1.0446 1.4578 0.058 Uiso 1 1 calc R U . . .

loop_
_atom_site_aniso_label
_atom_site_aniso_U_11
_atom_site_aniso_U_22
_atom_site_aniso_U_33
_atom_site_aniso_U_23
_atom_site_aniso_U_13
_atom_site_aniso_U_12
S1 0.0239(3) 0.0343(3) 0.0230(3) -0.01120(19) -0.0145(2) 0.0061(2)
C1 0.0184(10) 0.0249(10) 0.0179(9) -0.0060(7) -0.0077(8) 0.0020(8)
C2 0.0205(10) 0.0262(10) 0.0180(9) -0.0036(7) -0.0095(8) -0.0023(8)
C3 0.0228(10) 0.0280(10) 0.0187(9) -0.0062(8) -0.0117(8) -0.0007(8)
C4 0.0226(11) 0.0327(11) 0.0261(10) -0.0095(8) -0.0136(8) 0.0062(8)
C5 0.0275(11) 0.0319(11) 0.0250(10) -0.0133(8) -0.0116(9) 0.0065(9)
C6 0.0249(10) 0.0298(10) 0.0186(9) -0.0083(8) -0.0094(8) -0.0004(8)
C7 0.0256(11) 0.0291(10) 0.0180(9) -0.0041(8) -0.0109(8) -0.0033(8)
C8 0.0214(10) 0.0338(11) 0.0244(10) -0.0068(8) -0.0121(8) 0.0036(8)
C9 0.0248(10) 0.0287(10) 0.0226(9) -0.0095(8) -0.0106(8) 0.0035(8)
C10 0.0216(10) 0.0264(10) 0.0166(9) -0.0054(7) -0.0087(8) -0.0012(8)
C11 0.0217(10) 0.0266(10) 0.0189(9) -0.0049(7) -0.0082(8) -0.0013(8)
C12 0.0253(11) 0.0317(11) 0.0208(9) -0.0059(8) -0.0129(8) -0.0015(8)
C13 0.0276(11) 0.0322(11) 0.0213(10) -0.0062(8) -0.0133(8) -0.0025(8)
C14 0.0294(11) 0.0365(12) 0.0223(10) -0.0074(8) -0.0148(9) -0.0030(9)
C15 0.0326(12) 0.0357(12) 0.0254(10) -0.0080(9) -0.0170(9) -0.0006(9)
C16 0.0297(11) 0.0357(12) 0.0223(10) -0.0068(8) -0.0139(9) -0.0032(9)
C17 0.0321(12) 0.0368(12) 0.0251(10) -0.0072(9) -0.0163(9) -0.0002(9)
C18 0.0289(11) 0.0329(11) 0.0219(10) -0.0070(8) -0.0127(9) -0.0026(9)
C19 0.0294(11) 0.0318(11) 0.0277(11) -0.0084(9) -0.0140(9) 0.0004(9)
C20 0.0324(12) 0.0333(11) 0.0240(10) -0.0104(8) -0.0121(9) -0.0016(9)
C21 0.0426(14) 0.0443(14) 0.0360(12) -0.0195(10) -0.0145(11) -0.0020(11)

loop_
_atom_type_symbol
_atom_type_description
_atom_type_scat_dispersion_real
_atom_type_scat_dispersion_imag
_atom_type_scat_source
C C 0.0033 0.0016 'International Tables Vol C Tables 4.2.6.8 and 6.1.1.4'
H H 0.0000 0.0000 'International Tables Vol C Tables 4.2.6.8 and 6.1.1.4'
S S 0.1246 0.1234 'International Tables Vol C Tables 4.2.6.8 and 6.1.1.4'

loop_
_geom_angle_atom_site_label_1
_geom_angle_atom_site_label_2
_geom_angle_atom_site_label_3
_geom_angle
_geom_angle_site_symmetry_1
_geom_angle_site_symmetry_3
_geom_angle_publ_flag
C1 S1 C3 90.80(8) . 2_665 ?
C1 C1 C2 114.2(2) 2_665 . ?
C1 C1 S1 111.78(17) 2_665 . ?
C2 C1 S1 134.06(13) . . ?
C3 C2 C1 110.02(15) . . ?
C3 C2 C10 119.45(16) . . ?
C1 C2 C10 130.54(17) . . ?
C2 C3 C4 121.94(16) . . ?
C2 C3 S1 113.24(14) . 2_665 ?
C4 C3 S1 124.81(14) . 2_665 ?
C5 C4 C3 118.90(17) . . ?
C5 C4 H4 120.5 . . ?
C3 C4 H4 120.5 . . ?
C4 C5 C11 121.66(17) . . ?
C4 C5 H5 119.2 . . ?
C11 C5 H5 119.2 . . ?
C7 C6 C11 121.97(17) . . ?
C7 C6 H6 119.0 . . ?
C11 C6 H6 119.0 . . ?
C6 C7 C8 118.01(16) . . ?
C6 C7 C12 123.74(17) . . ?
C8 C7 C12 118.24(16) . . ?
C9 C8 C7 122.15(17) . . ?
C9 C8 H8 118.9 . . ?
C7 C8 H8 118.9 . . ?
C8 C9 C10 120.28(17) . . ?
C8 C9 H9 119.9 . . ?
C10 C9 H9 119.9 . . ?
C9 C10 C11 118.49(16) . . ?
C9 C10 C2 123.26(17) . . ?
C11 C10 C2 118.26(16) . . ?
C10 C11 C6 119.10(16) . . ?
C10 C11 C5 119.78(16) . . ?
C6 C11 C5 121.12(17) . . ?
C7 C12 C13 117.91(16) . . ?
C7 C12 H12 107.8 . . ?
C13 C12 H12 107.8 . . ?
C7 C12 H12A 107.8 . . ?
C13 C12 H12A 107.8 . . ?
H12 C12 H12A 107.2 . . ?
C12 C13 C14 111.30(16) . . ?
C12 C13 H13 109.4 . . ?
C14 C13 H13 109.4 . . ?
C12 C13 H13A 109.4 . . ?
C14 C13 H13A 109.4 . . ?
H13 C13 H13A 108.0 . . ?
C15 C14 C13 114.69(16) . . ?
C15 C14 H14 108.6 . . ?
C13 C14 H14 108.6 . . ?
C15 C14 H14A 108.6 . . ?
C13 C14 H14A 108.6 . . ?
H14 C14 H14A 107.6 . . ?
C14 C15 C16 112.18(16) . . ?
C14 C15 H15 109.2 . . ?
C16 C15 H15 109.2 . . ?
C14 C15 H15A 109.2 . . ?
C16 C15 H15A 109.2 . . ?
H15 C15 H15A 107.9 . . ?
C17 C16 C15 113.58(16) . . ?
C17 C16 H16 108.8 . . ?
C15 C16 H16 108.8 . . ?
C17 C16 H16A 108.8 . . ?
C15 C16 H16A 108.8 . . ?
H16 C16 H16A 107.7 . . ?
C16 C17 C18 112.76(16) . . ?
C16 C17 H17 109.0 . . ?
C18 C17 H17 109.0 . . ?
C16 C17 H17A 109.0 . . ?
C18 C17 H17A 109.0 . . ?
H17 C17 H17A 107.8 . . ?
C19 C18 C17 114.26(16) . . ?
C19 C18 H18 108.7 . . ?
C17 C18 H18 108.7 . . ?
C19 C18 H18A 108.7 . . ?
C17 C18 H18A 108.7 . . ?
H18 C18 H18A 107.6 . . ?
C18 C19 C20 113.57(16) . . ?
C18 C19 H19 108.9 . . ?
C20 C19 H19 108.9 . . ?
C18 C19 H19A 108.9 . . ?
C20 C19 H19A 108.9 . . ?
H19 C19 H19A 107.7 . . ?
C21 C20 C19 113.30(17) . . ?
C21 C20 H20 108.9 . . ?
C19 C20 H20 108.9 . . ?
C21 C20 H20A 108.9 . . ?
C19 C20 H20A 108.9 . . ?
H20 C20 H20A 107.7 . . ?
C20 C21 H21 109.5 . . ?
C20 C21 H21A 109.5 . . ?
H21 C21 H21A 109.5 . . ?
C20 C21 H21B 109.5 . . ?
H21 C21 H21B 109.5 . . ?
H21A C21 H21B 109.5 . . ?

loop_
_geom_bond_atom_site_label_1
_geom_bond_atom_site_label_2
_geom_bond_distance
_geom_bond_site_symmetry_2
_geom_bond_publ_flag
S1 C1 1.7395(18) . ?
S1 C3 1.7485(17) 2_665 ?
C1 C1 1.386(3) 2_665 ?
C1 C2 1.436(2) . ?
C2 C3 1.401(2) . ?
C2 C10 1.440(2) . ?
C3 C4 1.405(3) . ?
C3 S1 1.7485(17) 2_665 ?
C4 C5 1.375(2) . ?
C4 H4 0.9500 . ?
C5 C11 1.425(3) . ?
C5 H5 0.9500 . ?
C6 C7 1.374(3) . ?
C6 C11 1.422(2) . ?
C6 H6 0.9500 . ?
C7 C8 1.413(3) . ?
C7 C12 1.518(2) . ?
C8 C9 1.374(2) . ?
C8 H8 0.9500 . ?
C9 C10 1.420(3) . ?
C9 H9 0.9500 . ?
C10 C11 1.421(3) . ?
C12 C13 1.526(3) . ?
C12 H12 0.9900 . ?
C12 H12A 0.9900 . ?
C13 C14 1.528(2) . ?
C13 H13 0.9900 . ?
C13 H13A 0.9900 . ?
C14 C15 1.526(3) . ?
C14 H14 0.9900 . ?
C14 H14A 0.9900 . ?
C15 C16 1.536(2) . ?
C15 H15 0.9900 . ?
C15 H15A 0.9900 . ?
C16 C17 1.529(3) . ?
C16 H16 0.9900 . ?
C16 H16A 0.9900 . ?
C17 C18 1.529(2) . ?
C17 H17 0.9900 . ?
C17 H17A 0.9900 . ?
C18 C19 1.518(3) . ?
C18 H18 0.9900 . ?
C18 H18A 0.9900 . ?
C19 C20 1.528(2) . ?
C19 H19 0.9900 . ?
C19 H19A 0.9900 . ?
C20 C21 1.527(3) . ?
C20 H20 0.9900 . ?
C20 H20A 0.9900 . ?
C21 H21 0.9800 . ?
C21 H21A 0.9800 . ?
C21 H21B 0.9800 . ?

loop_
_geom_torsion_atom_site_label_1
_geom_torsion_atom_site_label_2
_geom_torsion_atom_site_label_3
_geom_torsion_atom_site_label_4
_geom_torsion
_geom_torsion_site_symmetry_1
_geom_torsion_site_symmetry_2
_geom_torsion_site_symmetry_3
_geom_torsion_site_symmetry_4
_geom_torsion_publ_flag
C3 S1 C1 C1 -0.41(19) 2_665 . . 2_665 ?
C3 S1 C1 C2 -179.9(2) 2_665 . . . ?
C1 C1 C2 C3 0.1(3) 2_665 . . . ?
S1 C1 C2 C3 179.63(15) . . . . ?
C1 C1 C2 C10 -180.0(2) 2_665 . . . ?
S1 C1 C2 C10 -0.5(3) . . . . ?
C1 C2 C3 C4 179.48(18) . . . . ?
C10 C2 C3 C4 -0.4(3) . . . . ?
C1 C2 C3 S1 0.2(2) . . . 2_665 ?
C10 C2 C3 S1 -179.71(14) . . . 2_665 ?
C2 C3 C4 C5 0.5(3) . . . . ?
S1 C3 C4 C5 179.74(15) 2_665 . . . ?
C3 C4 C5 C11 -0.7(3) . . . . ?
C11 C6 C7 C8 0.4(3) . . . . ?
C11 C6 C7 C12 -179.51(17) . . . . ?
C6 C7 C8 C9 -0.6(3) . . . . ?
C12 C7 C8 C9 179.35(18) . . . . ?
C7 C8 C9 C10 0.3(3) . . . . ?
C8 C9 C10 C11 0.1(3) . . . . ?
C8 C9 C10 C2 -179.78(18) . . . . ?
C3 C2 C10 C9 -179.69(17) . . . . ?
C1 C2 C10 C9 0.4(3) . . . . ?
C3 C2 C10 C11 0.5(3) . . . . ?
C1 C2 C10 C11 -179.42(18) . . . . ?
C9 C10 C11 C6 -0.2(3) . . . . ?
C2 C10 C11 C6 179.62(16) . . . . ?
C9 C10 C11 C5 179.52(17) . . . . ?
C2 C10 C11 C5 -0.6(3) . . . . ?
C7 C6 C11 C10 0.0(3) . . . . ?
C7 C6 C11 C5 -179.75(18) . . . . ?
C4 C5 C11 C10 0.8(3) . . . . ?
C4 C5 C11 C6 -179.48(18) . . . . ?
C6 C7 C12 C13 -3.2(3) . . . . ?
C8 C7 C12 C13 176.91(17) . . . . ?
C7 C12 C13 C14 -178.40(16) . . . . ?
C12 C13 C14 C15 178.52(17) . . . . ?
C13 C14 C15 C16 176.41(17) . . . . ?
C14 C15 C16 C17 179.14(17) . . . . ?
C15 C16 C17 C18 179.45(16) . . . . ?
C16 C17 C18 C19 178.22(18) . . . . ?
C17 C18 C19 C20 -179.59(17) . . . . ?
C18 C19 C20 C21 179.46(18) . . . . ?
